data_4307027
loop_
_publ_author_name
'Bhavesh A. Gandhi'
'Omar Green'
'Judith N. Burstyn'

_publ_contact_author_address
;University of Wisconsin-Madison
Department of Chemistry
1101 University Ave
Madison, WI 53706
;
_publ_contact_author_email burstyn@chem.wisc.edu
_publ_contact_author_fax 608-262-6143
_publ_contact_author_name 'Judith N. Burstyn'
_publ_contact_author_phone 608-262-0328
_publ_section_title
;
Facile Oxidation-Based Synthesis of Sterically Encumbered Four-Coordinate
Bis(2,9-di-tert-butyl-1,10-phenanthroline)copper(I) and Related
Three-Coordinate Copper(I) Complexes
;
_journal_name_full 'Inorganic Chemistry'
_journal_page_first 3816
_journal_page_last 3825
_journal_paper_doi 10.1021/ic0615224
_journal_volume 46
_journal_year 2007
_chemical_formula_sum 'C23 H30 Cu F6 N2 O Sb'
_chemical_formula_weight 649.78
_chemical_name_systematic
; 
 2,9-di-tert-butyl-1,10-phenanthroline copper(I) acetonato
hexafluoroantimonate  
;
_space_group_IT_number 14
_symmetry_cell_setting monoclinic
_symmetry_space_group_name_Hall '-P 2ybc'
_symmetry_space_group_name_H-M 'P 1 21/c 1'
_atom_sites_solution_hydrogens geom
_atom_sites_solution_primary direct
_atom_sites_solution_secondary difmap
_audit_creation_method SHELXL-97
_cell_angle_alpha 90.00
_cell_angle_beta 104.818(2)
_cell_angle_gamma 90.00
_cell_formula_units_Z 4
_cell_length_a 14.3373(18)
_cell_length_b 6.8138(9)
_cell_length_c 26.391(3)
_cell_measurement_temperature 100(2)
_cell_volume 2492.4(5)
_computing_cell_refinement 'Bruker SMART'
_computing_data_collection 'Bruker SMART'
_computing_data_reduction 'Bruker SAINT'
_computing_molecular_graphics 'Bruker SHELXTL'
_computing_publication_material 'Bruker SHELXTL'
_computing_structure_refinement 'SHELXL-97 (Sheldrick, 1997)'
_computing_structure_solution 'SHELXS-97 (Sheldrick, 1990)'
_diffrn_ambient_temperature 100(2)
_diffrn_measured_fraction_theta_full 0.995
_diffrn_measured_fraction_theta_max 0.995
_diffrn_measurement_device_type 'CCD area detector'
_diffrn_measurement_method 'phi and omega scans'
_diffrn_radiation_monochromator graphite
_diffrn_radiation_source 'fine-focus sealed tube'
_diffrn_radiation_type MoK\a
_diffrn_radiation_wavelength 0.71073
_diffrn_reflns_av_R_equivalents 0.0332
_diffrn_reflns_av_sigmaI/netI 0.0321
_diffrn_reflns_limit_h_max 17
_diffrn_reflns_limit_h_min -17
_diffrn_reflns_limit_k_max 8
_diffrn_reflns_limit_k_min -8
_diffrn_reflns_limit_l_max 32
_diffrn_reflns_limit_l_min -32
_diffrn_reflns_number 18977
_diffrn_reflns_theta_full 26.41
_diffrn_reflns_theta_max 26.41
_diffrn_reflns_theta_min 2.94
_exptl_absorpt_coefficient_mu 2.000
_exptl_absorpt_correction_T_max 0.8564
_exptl_absorpt_correction_T_min 0.5017
_exptl_absorpt_correction_type multi-scan
_exptl_absorpt_process_details '(SADABS V.2.05, Bruker AXS(2000-2003))'
_exptl_crystal_colour yellow
_exptl_crystal_density_diffrn 1.732
_exptl_crystal_density_method 'not measured'
_exptl_crystal_description plate
_exptl_crystal_F_000 1296
_exptl_crystal_size_max 0.40
_exptl_crystal_size_mid 0.17
_exptl_crystal_size_min 0.08
_refine_diff_density_max 1.057
_refine_diff_density_min -0.580
_refine_diff_density_rms 0.110
_refine_ls_extinction_method none
_refine_ls_goodness_of_fit_ref 1.031
_refine_ls_hydrogen_treatment constr
_refine_ls_matrix_type full
_refine_ls_number_parameters 315
_refine_ls_number_reflns 5099
_refine_ls_number_restraints 0
_refine_ls_restrained_S_all 1.031
_refine_ls_R_factor_all 0.0514
_refine_ls_R_factor_gt 0.0389
_refine_ls_shift/su_max 0.001
_refine_ls_shift/su_mean 0.000
_refine_ls_structure_factor_coef Fsqd
_refine_ls_weighting_details 'calc w=1/[\s^2^(Fo^2^)+(0.0505P)^2^+4.7447P] where P=(Fo^2^+2Fc^2^)/3'
_refine_ls_weighting_scheme calc
_refine_ls_wR_factor_gt 0.0913
_refine_ls_wR_factor_ref 0.0976
_reflns_number_gt 4196
_reflns_number_total 5099
_reflns_threshold_expression >2sigma(I)
_cod_data_source_file ic0615224si20060811_014134.cif
_cod_data_source_block dtp2CuBC24F20
_cod_depositor_comments
;
The following automatic conversions were performed:
'_symmetry_cell_setting' value 'MONOCLINIC' changed to 'monoclinic'
according to '/home/saulius/struct/CIF-dictionaries/cif_core.dic'
dictionary named 'cif_core.dic' version 2.4.1 from 2010-06-29.

Automatic conversion script
Id: cif_fix_enum 1527 2010-12-29 10:47:43Z saulius 
;
_cod_original_cell_volume 2492.4(6)
_cod_database_code 4307027

loop_
_symmetry_equiv_pos_as_xyz
'x, y, z'
'-x, y+1/2, -z+1/2'
'-x, -y, -z'
'x, -y-1/2, z-1/2'

loop_
_atom_site_label
_atom_site_type_symbol
_atom_site_fract_x
_atom_site_fract_y
_atom_site_fract_z
_atom_site_U_iso_or_equiv
_atom_site_adp_type
_atom_site_occupancy
_atom_site_symmetry_multiplicity
_atom_site_calc_flag
_atom_site_refinement_flags
_atom_site_disorder_assembly
_atom_site_disorder_group
Cu Cu 0.28966(3) 0.34905(7) 0.407923(16) 0.02025(12) Uani 1 1 d . . .
Sb Sb 0.178825(19) 0.77321(4) 0.168223(11) 0.02776(10) Uani 1 1 d . . .
F1 F 0.1995(3) 0.7501(5) 0.24058(12) 0.0757(12) Uani 1 1 d . . .
F2 F 0.1038(3) 0.9922(5) 0.1676(2) 0.119(2) Uani 1 1 d . . .
F3 F 0.1636(3) 0.7857(5) 0.09547(12) 0.0705(11) Uani 1 1 d . . .
F4 F 0.2567(2) 0.5529(4) 0.16846(12) 0.0489(7) Uani 1 1 d . . .
F5 F 0.28782(19) 0.9348(4) 0.17720(10) 0.0453(7) Uani 1 1 d . . .
F6 F 0.07083(19) 0.6126(5) 0.15973(13) 0.0561(8) Uani 1 1 d . . .
N1 N 0.3204(2) 0.2723(4) 0.48577(11) 0.0142(6) Uani 1 1 d . . .
N2 N 0.4252(2) 0.2584(4) 0.41289(11) 0.0145(6) Uani 1 1 d . . .
O O 0.2031(2) 0.5506(5) 0.37202(11) 0.0375(7) Uani 1 1 d . . .
C1 C 0.2660(3) 0.2668(5) 0.52025(14) 0.0173(7) Uani 1 1 d . . .
C2 C 0.3096(3) 0.2663(5) 0.57444(14) 0.0216(8) Uani 1 1 d . . .
H2 H 0.2707 0.2668 0.5987 0.026 Uiso 1 1 calc R . .
C3 C 0.4082(3) 0.2651(5) 0.59227(14) 0.0199(8) Uani 1 1 d . . .
H3 H 0.4373 0.2678 0.6289 0.024 Uiso 1 1 calc R . .
C4 C 0.4667(3) 0.2599(5) 0.55685(14) 0.0166(7) Uani 1 1 d . . .
C5 C 0.5697(3) 0.2478(5) 0.57238(14) 0.0191(7) Uani 1 1 d . . .
H5 H 0.6019 0.2473 0.6086 0.023 Uiso 1 1 calc R . .
C6 C 0.6219(3) 0.2374(5) 0.53676(14) 0.0181(7) Uani 1 1 d . . .
H6 H 0.6902 0.2286 0.5481 0.022 Uiso 1 1 calc R . .
C7 C 0.5751(3) 0.2393(5) 0.48158(14) 0.0167(7) Uani 1 1 d . . .
C8 C 0.6254(3) 0.2254(5) 0.44240(15) 0.0203(8) Uani 1 1 d . . .
H8 H 0.6939 0.2192 0.4518 0.024 Uiso 1 1 calc R . .
C9 C 0.5757(3) 0.2209(5) 0.39096(15) 0.0213(8) Uani 1 1 d . . .
H9 H 0.6097 0.2068 0.3646 0.026 Uiso 1 1 calc R . .
C10 C 0.4744(3) 0.2370(5) 0.37642(14) 0.0167(7) Uani 1 1 d . . .
C11 C 0.4740(2) 0.2548(4) 0.46458(13) 0.0133(7) Uani 1 1 d . . .
C12 C 0.4177(2) 0.2645(5) 0.50328(13) 0.0138(7) Uani 1 1 d . . .
C13 C 0.1569(3) 0.2635(5) 0.49824(15) 0.0215(8) Uani 1 1 d . . .
C14 C 0.1049(3) 0.1973(6) 0.53967(17) 0.0304(9) Uani 1 1 d . . .
H14A H 0.1290 0.0679 0.5532 0.046 Uiso 1 1 calc R . .
H14B H 0.0354 0.1897 0.5237 0.046 Uiso 1 1 calc R . .
H14C H 0.1174 0.2922 0.5685 0.046 Uiso 1 1 calc R . .
C15 C 0.1225(3) 0.4720(6) 0.47966(15) 0.0249(8) Uani 1 1 d . . .
H15A H 0.1349 0.5607 0.5099 0.037 Uiso 1 1 calc R . .
H15B H 0.0532 0.4694 0.4627 0.037 Uiso 1 1 calc R . .
H15C H 0.1576 0.5182 0.4546 0.037 Uiso 1 1 calc R . .
C16 C 0.1286(3) 0.1196(6) 0.45190(15) 0.0271(9) Uani 1 1 d . . .
H16A H 0.1595 0.1595 0.4244 0.041 Uiso 1 1 calc R . .
H16B H 0.0584 0.1205 0.4379 0.041 Uiso 1 1 calc R . .
H16C H 0.1499 -0.0130 0.4639 0.041 Uiso 1 1 calc R . .
C17 C 0.4161(3) 0.2340(5) 0.31877(14) 0.0207(8) Uani 1 1 d . . .
C18 C 0.3297(3) 0.0948(6) 0.31110(15) 0.0280(9) Uani 1 1 d . . .
H18A H 0.2926 0.1269 0.3365 0.042 Uiso 1 1 calc R . .
H18B H 0.3527 -0.0409 0.3165 0.042 Uiso 1 1 calc R . .
H18C H 0.2884 0.1095 0.2755 0.042 Uiso 1 1 calc R . .
C19 C 0.3817(3) 0.4434(5) 0.30236(14) 0.0227(8) Uani 1 1 d . . .
H19A H 0.3390 0.4886 0.3236 0.034 Uiso 1 1 calc R . .
H19B H 0.3465 0.4443 0.2653 0.034 Uiso 1 1 calc R . .
H19C H 0.4376 0.5311 0.3077 0.034 Uiso 1 1 calc R . .
C20 C 0.4786(3) 0.1633(7) 0.28280(15) 0.0309(9) Uani 1 1 d . . .
H20A H 0.4388 0.1554 0.2466 0.046 Uiso 1 1 calc R . .
H20B H 0.5050 0.0334 0.2942 0.046 Uiso 1 1 calc R . .
H20C H 0.5315 0.2561 0.2846 0.046 Uiso 1 1 calc R . .
C21 C 0.0997(3) 0.4154(7) 0.29880(18) 0.0405(11) Uani 1 1 d . . .
H21A H 0.1044 0.4563 0.2639 0.061 Uiso 1 1 calc R . .
H21B H 0.0326 0.3821 0.2974 0.061 Uiso 1 1 calc R . .
H21C H 0.1408 0.3002 0.3101 0.061 Uiso 1 1 calc R . .
C22 C 0.1314(3) 0.5740(7) 0.33560(16) 0.0337(10) Uani 1 1 d . . .
C23 C 0.0814(3) 0.7664(7) 0.32852(19) 0.0408(11) Uani 1 1 d . . .
H23A H 0.1099 0.8516 0.3584 0.061 Uiso 1 1 calc R . .
H23B H 0.0127 0.7469 0.3264 0.061 Uiso 1 1 calc R . .
H23C H 0.0884 0.8279 0.2961 0.061 Uiso 1 1 calc R . .

loop_
_atom_site_aniso_label
_atom_site_aniso_U_11
_atom_site_aniso_U_22
_atom_site_aniso_U_33
_atom_site_aniso_U_23
_atom_site_aniso_U_13
_atom_site_aniso_U_12
Cu 0.0179(2) 0.0282(3) 0.0128(2) 0.00041(18) 0.00057(16) 0.00491(18)
Sb 0.02483(15) 0.03101(17) 0.02918(16) -0.00048(11) 0.01013(11) -0.00491(11)
F1 0.111(3) 0.094(3) 0.0369(17) -0.0282(17) 0.0462(19) -0.061(2)
F2 0.079(3) 0.045(2) 0.266(6) 0.021(3) 0.105(4) 0.0215(19)
F3 0.089(3) 0.080(2) 0.0294(16) 0.0202(15) -0.0086(16) -0.025(2)
F4 0.0501(16) 0.0402(16) 0.0636(18) 0.0064(14) 0.0277(15) 0.0078(13)
F5 0.0464(15) 0.0491(17) 0.0487(16) -0.0171(13) 0.0272(13) -0.0243(13)
F6 0.0272(14) 0.0559(19) 0.080(2) 0.0064(16) 0.0040(14) -0.0188(13)
N1 0.0173(14) 0.0113(14) 0.0136(14) -0.0010(11) 0.0031(11) -0.0010(11)
N2 0.0170(14) 0.0123(14) 0.0135(14) 0.0013(11) 0.0027(11) 0.0005(11)
O 0.0257(15) 0.054(2) 0.0315(16) 0.0164(15) 0.0051(12) 0.0108(14)
C1 0.0226(18) 0.0121(17) 0.0182(17) 0.0003(13) 0.0069(14) -0.0011(14)
C2 0.034(2) 0.0172(18) 0.0157(18) -0.0005(14) 0.0107(16) 0.0017(16)
C3 0.032(2) 0.0163(18) 0.0108(16) 0.0009(13) 0.0041(14) -0.0021(15)
C4 0.0253(18) 0.0061(16) 0.0158(17) -0.0001(13) 0.0008(14) -0.0019(13)
C5 0.0251(19) 0.0121(17) 0.0154(17) 0.0012(13) -0.0033(14) 0.0006(14)
C6 0.0180(17) 0.0085(16) 0.0244(19) 0.0004(14) -0.0010(14) 0.0012(13)
C7 0.0184(17) 0.0077(16) 0.0224(18) 0.0018(13) 0.0025(14) -0.0009(13)
C8 0.0191(17) 0.0116(17) 0.032(2) 0.0034(15) 0.0092(15) 0.0006(14)
C9 0.0235(19) 0.0169(18) 0.028(2) 0.0031(15) 0.0142(16) 0.0018(15)
C10 0.0231(18) 0.0106(16) 0.0183(17) -0.0001(13) 0.0090(14) 0.0008(13)
C11 0.0198(17) 0.0044(15) 0.0161(16) 0.0013(12) 0.0051(13) -0.0010(12)
C12 0.0184(16) 0.0098(16) 0.0124(16) 0.0012(13) 0.0023(13) -0.0002(13)
C13 0.0205(18) 0.026(2) 0.0207(18) -0.0014(15) 0.0097(15) 0.0003(15)
C14 0.028(2) 0.033(2) 0.035(2) 0.0046(19) 0.0166(18) -0.0021(18)
C15 0.0214(19) 0.030(2) 0.025(2) 0.0027(17) 0.0097(15) 0.0043(16)
C16 0.0182(18) 0.033(2) 0.030(2) -0.0090(18) 0.0058(16) -0.0065(16)
C17 0.031(2) 0.0213(19) 0.0121(17) -0.0010(14) 0.0097(15) 0.0013(15)
C18 0.038(2) 0.027(2) 0.0168(18) -0.0021(16) 0.0030(16) -0.0060(18)
C19 0.032(2) 0.022(2) 0.0144(17) 0.0017(15) 0.0064(15) 0.0018(16)
C20 0.044(2) 0.035(2) 0.0160(19) -0.0016(17) 0.0125(17) 0.008(2)
C21 0.041(3) 0.049(3) 0.033(2) -0.003(2) 0.012(2) -0.003(2)
C22 0.035(2) 0.041(3) 0.023(2) 0.0014(19) 0.0042(18) 0.005(2)
C23 0.032(2) 0.043(3) 0.040(3) 0.006(2) -0.004(2) 0.014(2)

loop_
_atom_type_symbol
_atom_type_description
_atom_type_scat_dispersion_real
_atom_type_scat_dispersion_imag
_atom_type_scat_source
C C 0.0033 0.0016 'International Tables Vol C Tables 4.2.6.8 and 6.1.1.4'
H H 0.0000 0.0000 'International Tables Vol C Tables 4.2.6.8 and 6.1.1.4'
N N 0.0061 0.0033 'International Tables Vol C Tables 4.2.6.8 and 6.1.1.4'
F F 0.0171 0.0103 'International Tables Vol C Tables 4.2.6.8 and 6.1.1.4'
Cu Cu 0.3201 1.2651 'International Tables Vol C Tables 4.2.6.8 and 6.1.1.4'
Sb Sb -0.5866 1.5461 'International Tables Vol C Tables 4.2.6.8 and 6.1.1.4'
O O 0.0106 0.0060 'International Tables Vol C Tables 4.2.6.8 and 6.1.1.4'

loop_
_geom_angle_atom_site_label_1
_geom_angle_atom_site_label_2
_geom_angle_atom_site_label_3
_geom_angle
_geom_angle_site_symmetry_1
_geom_angle_site_symmetry_3
_geom_angle_publ_flag
O Cu N2 137.74(12) . . ?
O Cu N1 128.19(12) . . ?
N2 Cu N1 84.28(11) . . ?
F2 Sb F6 90.55(16) . . ?
F2 Sb F1 90.9(2) . . ?
F6 Sb F1 89.03(14) . . ?
F2 Sb F4 179.02(15) . . ?
F6 Sb F4 90.35(13) . . ?
F1 Sb F4 89.46(16) . . ?
F2 Sb F5 89.48(15) . . ?
F6 Sb F5 179.67(13) . . ?
F1 Sb F5 90.64(13) . . ?
F4 Sb F5 89.62(13) . . ?
F2 Sb F3 92.3(2) . . ?
F6 Sb F3 91.60(15) . . ?
F1 Sb F3 176.70(18) . . ?
F4 Sb F3 87.30(15) . . ?
F5 Sb F3 88.73(13) . . ?
C1 N1 C12 119.6(3) . . ?
C1 N1 Cu 132.2(2) . . ?
C12 N1 Cu 106.8(2) . . ?
C10 N2 C11 119.1(3) . . ?
C10 N2 Cu 131.6(2) . . ?
C11 N2 Cu 108.1(2) . . ?
C22 O Cu 141.6(3) . . ?
N1 C1 C2 120.4(3) . . ?
N1 C1 C13 117.4(3) . . ?
C2 C1 C13 122.3(3) . . ?
C3 C2 C1 120.0(3) . . ?
C2 C3 C4 120.6(3) . . ?
C3 C4 C12 115.9(3) . . ?
C3 C4 C5 123.9(3) . . ?
C12 C4 C5 120.1(3) . . ?
C6 C5 C4 121.4(3) . . ?
C5 C6 C7 120.5(3) . . ?
C11 C7 C8 116.8(3) . . ?
C11 C7 C6 119.9(3) . . ?
C8 C7 C6 123.3(3) . . ?
C9 C8 C7 119.8(3) . . ?
C8 C9 C10 120.7(3) . . ?
N2 C10 C9 120.6(3) . . ?
N2 C10 C17 117.4(3) . . ?
C9 C10 C17 122.0(3) . . ?
N2 C11 C7 122.9(3) . . ?
N2 C11 C12 117.7(3) . . ?
C7 C11 C12 119.4(3) . . ?
N1 C12 C4 123.3(3) . . ?
N1 C12 C11 118.1(3) . . ?
C4 C12 C11 118.6(3) . . ?
C1 C13 C16 110.4(3) . . ?
C1 C13 C14 111.7(3) . . ?
C16 C13 C14 107.5(3) . . ?
C1 C13 C15 108.8(3) . . ?
C16 C13 C15 109.7(3) . . ?
C14 C13 C15 108.8(3) . . ?
C18 C17 C19 110.3(3) . . ?
C18 C17 C10 110.8(3) . . ?
C19 C17 C10 108.7(3) . . ?
C18 C17 C20 107.6(3) . . ?
C19 C17 C20 108.2(3) . . ?
C10 C17 C20 111.1(3) . . ?
O C22 C21 119.1(4) . . ?
O C22 C23 119.7(4) . . ?
C21 C22 C23 121.2(4) . . ?

loop_
_geom_bond_atom_site_label_1
_geom_bond_atom_site_label_2
_geom_bond_distance
_geom_bond_site_symmetry_2
_geom_bond_publ_flag
Cu O 1.929(3) . ?
Cu N2 2.012(3) . ?
Cu N1 2.056(3) . ?
Sb F2 1.837(3) . ?
Sb F6 1.862(3) . ?
Sb F1 1.863(3) . ?
Sb F4 1.870(3) . ?
Sb F5 1.877(2) . ?
Sb F3 1.878(3) . ?
N1 C1 1.341(4) . ?
N1 C12 1.354(4) . ?
N2 C10 1.339(4) . ?
N2 C11 1.365(4) . ?
O C22 1.225(5) . ?
C1 C2 1.407(5) . ?
C1 C13 1.523(5) . ?
C2 C3 1.371(5) . ?
C3 C4 1.407(5) . ?
C4 C12 1.409(5) . ?
C4 C5 1.431(5) . ?
C5 C6 1.344(5) . ?
C6 C7 1.439(5) . ?
C7 C11 1.406(5) . ?
C7 C8 1.407(5) . ?
C8 C9 1.363(6) . ?
C9 C10 1.408(5) . ?
C10 C17 1.537(5) . ?
C11 C12 1.457(5) . ?
C13 C16 1.539(5) . ?
C13 C14 1.540(5) . ?
C13 C15 1.542(5) . ?
C17 C18 1.532(5) . ?
C17 C19 1.536(5) . ?
C17 C20 1.539(5) . ?
C21 C22 1.446(6) . ?
C22 C23 1.483(6) . ?

loop_
_geom_torsion_atom_site_label_1
_geom_torsion_atom_site_label_2
_geom_torsion_atom_site_label_3
_geom_torsion_atom_site_label_4
_geom_torsion
_geom_torsion_site_symmetry_1
_geom_torsion_site_symmetry_2
_geom_torsion_site_symmetry_3
_geom_torsion_site_symmetry_4
_geom_torsion_publ_flag
O Cu N1 C1 35.3(4) . . . . ?
N2 Cu N1 C1 -174.5(3) . . . . ?
O Cu N1 C12 -131.0(2) . . . . ?
N2 Cu N1 C12 19.2(2) . . . . ?
O Cu N2 C10 -41.5(4) . . . . ?
N1 Cu N2 C10 174.0(3) . . . . ?
O Cu N2 C11 125.9(2) . . . . ?
N1 Cu N2 C11 -18.6(2) . . . . ?
N2 Cu O C22 105.9(5) . . . . ?
N1 Cu O C22 -121.4(4) . . . . ?
C12 N1 C1 C2 4.3(5) . . . . ?
Cu N1 C1 C2 -160.7(3) . . . . ?
C12 N1 C1 C13 -176.4(3) . . . . ?
Cu N1 C1 C13 18.7(5) . . . . ?
N1 C1 C2 C3 -2.1(5) . . . . ?
C13 C1 C2 C3 178.6(3) . . . . ?
C1 C2 C3 C4 -1.5(5) . . . . ?
C2 C3 C4 C12 2.6(5) . . . . ?
C2 C3 C4 C5 -176.6(3) . . . . ?
C3 C4 C5 C6 178.0(3) . . . . ?
C12 C4 C5 C6 -1.2(5) . . . . ?
C4 C5 C6 C7 0.4(5) . . . . ?
C5 C6 C7 C11 0.8(5) . . . . ?
C5 C6 C7 C8 -178.9(3) . . . . ?
C11 C7 C8 C9 -2.2(5) . . . . ?
C6 C7 C8 C9 177.6(3) . . . . ?
C7 C8 C9 C10 2.3(5) . . . . ?
C11 N2 C10 C9 -3.2(5) . . . . ?
Cu N2 C10 C9 163.1(3) . . . . ?
C11 N2 C10 C17 177.7(3) . . . . ?
Cu N2 C10 C17 -16.0(5) . . . . ?
C8 C9 C10 N2 0.5(5) . . . . ?
C8 C9 C10 C17 179.5(3) . . . . ?
C10 N2 C11 C7 3.3(5) . . . . ?
Cu N2 C11 C7 -166.0(2) . . . . ?
C10 N2 C11 C12 -175.7(3) . . . . ?
Cu N2 C11 C12 15.0(3) . . . . ?
C8 C7 C11 N2 -0.6(5) . . . . ?
C6 C7 C11 N2 179.7(3) . . . . ?
C8 C7 C11 C12 178.4(3) . . . . ?
C6 C7 C11 C12 -1.3(5) . . . . ?
C1 N1 C12 C4 -3.0(5) . . . . ?
Cu N1 C12 C4 165.4(3) . . . . ?
C1 N1 C12 C11 175.1(3) . . . . ?
Cu N1 C12 C11 -16.5(3) . . . . ?
C3 C4 C12 N1 -0.4(5) . . . . ?
C5 C4 C12 N1 178.8(3) . . . . ?
C3 C4 C12 C11 -178.6(3) . . . . ?
C5 C4 C12 C11 0.6(5) . . . . ?
N2 C11 C12 N1 1.4(4) . . . . ?
C7 C11 C12 N1 -177.7(3) . . . . ?
N2 C11 C12 C4 179.6(3) . . . . ?
C7 C11 C12 C4 0.6(4) . . . . ?
N1 C1 C13 C16 43.8(4) . . . . ?
C2 C1 C13 C16 -136.9(4) . . . . ?
N1 C1 C13 C14 163.3(3) . . . . ?
C2 C1 C13 C14 -17.3(5) . . . . ?
N1 C1 C13 C15 -76.6(4) . . . . ?
C2 C1 C13 C15 102.8(4) . . . . ?
N2 C10 C17 C18 -47.7(4) . . . . ?
C9 C10 C17 C18 133.2(4) . . . . ?
N2 C10 C17 C19 73.6(4) . . . . ?
C9 C10 C17 C19 -105.4(4) . . . . ?
N2 C10 C17 C20 -167.4(3) . . . . ?
C9 C10 C17 C20 13.6(5) . . . . ?
Cu O C22 C21 -12.5(7) . . . . ?
Cu O C22 C23 170.4(3) . . . . ?
